data_1537281
loop_
_publ_author_name
'du Peloux, C.'
'Mialane, P.'
'Dolbecq, A.'
'Marrot, J.'
'Varret, F.'
'Secheresse, F.'

_publ_section_title
;
 Three-dimensional Mn/Fe molybdenum(V) phosphates
;
_journal_name_full 'Solid State Sciences'
_journal_page_first 719
_journal_page_last 724
_journal_volume 6
_journal_year 2004
_chemical_formula_sum 'Fe6 Mn4 Mo24 Na7 O164 P17'
_chemical_name_systematic
;
Na7 Mn4 Fe6 ((Mo2 O4)3 (H P O4)2 (P O4)2 (O H)3)4 (P O4) (H2 O)40
;
_space_group_IT_number 142
_symmetry_space_group_name_Hall '-I 4bd 2c'
_symmetry_space_group_name_H-M 'I 41/a c d :2'
_cell_angle_alpha 90
_cell_angle_beta 90
_cell_angle_gamma 90
_cell_formula_units_Z 8
_cell_length_a 27.5965
_cell_length_b 27.5965
_cell_length_c 38.2572
_cell_volume 29135.414
_citation_journal_id_ASTM SSSCFJ
_cod_data_source_file duPeloux_SSSCFJ_2004_1392.cif
_cod_data_source_block Fe6Mn4Mo24Na7O164P17
_cod_original_cell_volume 29135.41
_cod_database_code 1537281

loop_
_symmetry_equiv_pos_as_xyz
x,y,z
-y+1/4,x+3/4,z+1/4
-x+1/2,-y,z+1/2
y+1/4,-x+1/4,z+3/4
x,-y,-z+1/2
y+1/4,x+3/4,-z+3/4
-x+1/2,y,-z
-y+1/4,-x+1/4,-z+1/4
-x,-y,-z
y-1/4,-x-3/4,-z-1/4
x-1/2,y,-z-1/2
-y-1/4,x-1/4,-z-3/4
-x,y,z-1/2
-y-1/4,-x-3/4,z-3/4
x-1/2,-y,z
y-1/4,x-1/4,z-1/4
x+1/2,y+1/2,z+1/2
-y+3/4,x+5/4,z+3/4
-x+1,-y+1/2,z+1
y+3/4,-x+3/4,z+5/4
x+1/2,-y+1/2,-z+1
y+3/4,x+5/4,-z+5/4
-x+1,y+1/2,-z+1/2
-y+3/4,-x+3/4,-z+3/4
-x+1/2,-y+1/2,-z+1/2
y+1/4,-x-1/4,-z+1/4
x,y+1/2,-z
-y+1/4,x+1/4,-z-1/4
-x+1/2,y+1/2,z
-y+1/4,-x-1/4,z-1/4
x,-y+1/2,z+1/2
y+1/4,x+1/4,z+1/4

loop_
_atom_site_label
_atom_site_type_symbol
_atom_site_fract_x
_atom_site_fract_y
_atom_site_fract_z
_atom_site_occupancy
_atom_site_U_iso_or_equiv
P5 P+5 0.56673 0.0808 0.00846 1 0.0
P1 P+5 0.5 0.25 0.125 1 0.0
O18 O-2 0.63102 0.25243 0.0228 1 0.0
O17 O-2 0.46491 0.11751 0.08403 1 0.0
P2 P+5 0.45989 0.06406 0.09311 1 0.0
Mo1 Mo+5 0.679581 0.097128 0.032945 1 0.0
Mn2 Mn+2 0.45544 0.04141 0.00356 0.5 0.0
O20 O-2 0.57514 0.30525 -0.02348 1 0.0
O11 O-2 0.47208 0.18534 0.03149 1 0.0
P3 P+5 0.43438 0.16009 0.00761 1 0.0
O21 O-2 0.75823 0.20677 0.08884 1 0.0
Fe2 Fe+2 0.45734 0.03961 0.00805 0.5 0.0
O36 O-2 0.8259 0.1964 0.1467 1 0.0
Mo5 Mo+5 0.627707 0.161448 -0.036887 1 0.0
O33 O-2 0.56534 0.12684 0.10413 1 0.0
O35 O-2 0.71313 0.36839 0.02987 1 0.0
O38 O-2 0.75 -0.0419 0 1 0.0
O42 O-2 0.412 0.1117 -0.1088 0.25 0.0
O12 O-2 0.61343 0.34846 0.02911 1 0.0
O6 O-2 0.54171 0.11142 0.03549 1 0.0
O2 O-2 0.63248 0.1618 0.02217 1 0.0
O37 O-2 0.6697 0.4064 -0.0461 1 0.0
O34 O-2 0.45126 0.11283 -0.00727 1 0.0
O13 O-2 0.53486 0.03729 -0.00132 1 0.0
O16 O-2 0.62988 0.14964 -0.08005 1 0.0
O27 O-2 0.6157 0.06175 0.02249 1 0.0
O5 O-2 0.72884 0.14844 0.03529 1 0.0
O3 O-2 0.67891 0.10769 -0.02141 1 0.0
O15 O-2 0.45754 0.03197 0.06054 1 0.0
O43 O-2 0.783 0.1097 0.1794 1 0.0
O40 O-2 0.5 0.25 -0.0848 0.5 0.0
O14 O-2 0.66429 0.20711 0.07357 1 0.0
O44 O-2 0.4947 0.1475 -0.0794 0.25 0.0
O19 O-2 0.66677 0.30896 0.08003 1 0.0
Mn1 Mn+2 0.75 0.20804 0 1 0.0
Fe1 Fe+3 0.51883 0.16113 0.06668 1 0.0
P4 P+5 0.62481 0.20688 0.04536 1 0.0
O29 O-2 0.57613 0.20781 -0.03047 1 0.0
Na2 Na+1 0.41481 0.1852 0.08973 1 0.0
O32 O-2 0.65711 0.10612 0.08061 1 0.0
O8 O-2 0.72963 0.26646 0.03439 1 0.0
Na1 Na+1 0.5 0.25 -0.00571 1 0.0
O7 O-2 0.49301 0.20473 0.10246 1 0.0
O10 O-2 0.67587 0.30761 -0.02075 1 0.0
O26 O-2 0.69295 0.1631 0.13502 1 0.0
O4 O-2 0.75854 0.10486 0.09899 1 0.0
O41 O-2 0.3218 -0.0465 -0.154 0.5 0.0
O22 O-2 0.70108 0.25551 0.13504 1 0.0
O39 O-2 0.3693 0.0043 -0.0909 1 0.0
O1 O-2 0.57692 0.10967 -0.02516 1 0.0
Mo3 Mo+5 0.723239 0.26907 0.085393 1 0.0
Mo4 Mo+5 0.626954 0.25493 -0.036943 1 0.0
O30 O-2 0.57364 0.20646 0.06046 1 0.0
O28 O-2 0.62737 0.26711 -0.07967 1 0.0
O45 O-2 0.4936 0.1166 -0.0654 0.25 0.0
Na3 Na+1 0.5055 0.1039 -0.0597 0.25 0.0
O23 O-2 0.71296 0.04667 0.03362 1 0.0
O31 O-2 0.4595 0.03151 -0.05648 1 0.0
Mo6 Mo+5 0.71571 0.144327 0.085746 1 0.0
O9 O-2 0.68062 0.20837 -0.03044 1 0.0
O24 O-2 0.37751 0.0328 0.00111 1 0.0
Mo2 Mo+5 0.679958 0.317844 0.030746 1 0.0
O25 O-2 0.76835 0.30733 0.09563 1 0.0
